data_7030299
loop_
_publ_author_name
'Davin, Julien P.'
'Buffet, Jean-Charles'
'Spaniol, Thomas P.'
'Okuda, Jun'

_publ_section_title
;
 Alkaline earth metal complexes of a chiral polyether as initiator for the
 ring-opening polymerization of lactide.
;
_journal_issue 40
_journal_name_full 'Dalton transactions (Cambridge, England : 2003)'
_journal_page_first 12612
_journal_page_last 12618
_journal_paper_doi 10.1039/c2dt31309j
_journal_volume 41
_journal_year 2012
_chemical_absolute_configuration ad
_chemical_formula_moiety 'C20 H52 Ca N2 O4 Si4'
_chemical_formula_sum 'C20 H52 Ca N2 O4 Si4'
_chemical_formula_weight 537.08
_chemical_name_systematic
;
?
;
_space_group_IT_number 19
_symmetry_cell_setting orthorhombic
_symmetry_space_group_name_Hall 'P 2ac 2ab'
_symmetry_space_group_name_H-M 'P 21 21 21'
_atom_sites_solution_hydrogens geom
_atom_sites_solution_primary direct
_atom_sites_solution_secondary difmap
_audit_creation_method SHELXL-97
_cell_angle_alpha 90.00
_cell_angle_beta 90.00
_cell_angle_gamma 90.00
_cell_formula_units_Z 4
_cell_length_a 9.321(2)
_cell_length_b 16.216(4)
_cell_length_c 21.088(5)
_cell_measurement_reflns_used 6733
_cell_measurement_temperature 130(2)
_cell_measurement_theta_max 24.83
_cell_measurement_theta_min 2.30
_cell_volume 3187.4(13)
_computing_cell_refinement 'Bruker SMART (2001)'
_computing_data_collection 'Bruker SMART (2001)'
_computing_data_reduction 'Bruker SAINT+ (1999)'
_computing_molecular_graphics 'Ortep-3 for Windows (Farrugia, 1997)'
_computing_structure_refinement 'SHELXL-97 (Sheldrick, 1997)'
_computing_structure_solution 'SIR 92 (Altomare et al, 1992)'
_diffrn_ambient_temperature 130(2)
_diffrn_measured_fraction_theta_full 0.990
_diffrn_measured_fraction_theta_max 0.990
_diffrn_measurement_device_type 'CCD area detector'
_diffrn_measurement_method 'omega scans'
_diffrn_radiation_monochromator graphite
_diffrn_radiation_source 'fine-focus sealed tube'
_diffrn_radiation_type MoK\a
_diffrn_radiation_wavelength 0.71073
_diffrn_reflns_av_R_equivalents 0.1201
_diffrn_reflns_av_sigmaI/netI 0.1477
_diffrn_reflns_limit_h_max 12
_diffrn_reflns_limit_h_min -12
_diffrn_reflns_limit_k_max 21
_diffrn_reflns_limit_k_min -21
_diffrn_reflns_limit_l_max 27
_diffrn_reflns_limit_l_min -27
_diffrn_reflns_number 40012
_diffrn_reflns_theta_full 28.49
_diffrn_reflns_theta_max 28.49
_diffrn_reflns_theta_min 1.58
_exptl_absorpt_coefficient_mu 0.372
_exptl_absorpt_correction_T_max 0.9926
_exptl_absorpt_correction_T_min 0.9533
_exptl_absorpt_correction_type multi-scan
_exptl_absorpt_process_details 'Bruker SADABS'
_exptl_crystal_density_diffrn 1.119
_exptl_crystal_density_method 'not measured'
_exptl_crystal_description plate
_exptl_crystal_F_000 1176
_exptl_crystal_size_max 0.13
_exptl_crystal_size_mid 0.08
_exptl_crystal_size_min 0.02
_refine_diff_density_max 0.814
_refine_diff_density_min -0.551
_refine_diff_density_rms 0.106
_refine_ls_abs_structure_details 'Flack H D (1983), Acta Cryst. A39, 876-881'
_refine_ls_abs_structure_Flack 0.09(8)
_refine_ls_extinction_method none
_refine_ls_goodness_of_fit_ref 1.097
_refine_ls_hydrogen_treatment mixed
_refine_ls_matrix_type full
_refine_ls_number_parameters 331
_refine_ls_number_reflns 7992
_refine_ls_number_restraints 24
_refine_ls_restrained_S_all 1.095
_refine_ls_R_factor_all 0.1149
_refine_ls_R_factor_gt 0.0907
_refine_ls_shift/su_max 0.006
_refine_ls_shift/su_mean 0.000
_refine_ls_structure_factor_coef Fsqd
_refine_ls_weighting_details 'calc w=1/[\s^2^(Fo^2^)+(0.0757P)^2^+0.0000P] where P=(Fo^2^+2Fc^2^)/3'
_refine_ls_weighting_scheme calc
_refine_ls_wR_factor_gt 0.2087
_refine_ls_wR_factor_ref 0.2200
_reflns_number_gt 5690
_reflns_number_total 7992
_reflns_threshold_expression >2sigma(I)
_cod_data_source_file c2dt31309j.txt
_cod_data_source_block rac9
_cod_database_code 7030299

loop_
_symmetry_equiv_pos_as_xyz
'x, y, z'
'-x+1/2, -y, z+1/2'
'x+1/2, -y+1/2, -z'
'-x, y+1/2, -z+1/2'

loop_
_atom_site_label
_atom_site_type_symbol
_atom_site_fract_x
_atom_site_fract_y
_atom_site_fract_z
_atom_site_U_iso_or_equiv
_atom_site_adp_type
_atom_site_occupancy
_atom_site_symmetry_multiplicity
_atom_site_calc_flag
_atom_site_refinement_flags
_atom_site_disorder_assembly
_atom_site_disorder_group
Ca1 Ca 0.83016(13) 0.97666(6) 0.34331(5) 0.0222(2) Uani 1 1 d . . .
Si1 Si 0.8327(2) 0.93946(11) 0.17391(9) 0.0376(4) Uani 1 1 d . A .
H1 H 0.815(7) 0.998(4) 0.120(3) 0.045 Uiso 1 1 d . . .
Si2 Si 0.56610(18) 0.99386(10) 0.23645(8) 0.0258(4) Uani 1 1 d . A .
H2 H 0.511(7) 0.992(4) 0.301(3) 0.031 Uiso 1 1 d . . .
Si3 Si 1.1104(2) 0.95060(11) 0.45804(9) 0.0329(4) Uani 1 1 d . A .
H3 H 1.265(7) 0.971(4) 0.432(3) 0.039 Uiso 1 1 d . . .
Si4 Si 1.0496(2) 0.82199(11) 0.36037(9) 0.0364(5) Uani 1 1 d . A .
H4 H 0.953(8) 0.812(4) 0.305(3) 0.044 Uiso 1 1 d . . .
O1 O 1.0050(5) 1.0783(3) 0.3094(2) 0.0356(11) Uani 1 1 d . A .
O2 O 0.7437(5) 1.1222(2) 0.35685(18) 0.0261(9) Uani 1 1 d . A .
O3 O 0.6861(6) 1.0032(2) 0.4395(2) 0.0431(13) Uani 1 1 d . A .
O4 O 0.6787(6) 0.8601(2) 0.3702(2) 0.0409(12) Uani 1 1 d . A .
N2 N 1.0154(5) 0.9114(3) 0.3972(2) 0.0233(10) Uani 1 1 d . A .
N1 N 0.7401(5) 0.9695(3) 0.2391(3) 0.0292(11) Uani 1 1 d . A .
C1 C 1.1543(8) 1.0822(5) 0.3079(4) 0.051(2) Uani 1 1 d . . .
H1A H 1.1875 1.1260 0.3363 0.077 Uiso 1 1 calc R A .
H1B H 1.1861 1.0940 0.2646 0.077 Uiso 1 1 calc R . .
H1C H 1.1942 1.0293 0.3217 0.077 Uiso 1 1 calc R . .
C2 C 0.9284(8) 1.1475(4) 0.2829(3) 0.0370(16) Uani 1 1 d . A .
H2A H 0.8646 1.1288 0.2482 0.044 Uiso 1 1 calc R . .
H2B H 0.9968 1.1883 0.2654 0.044 Uiso 1 1 calc R . .
C3 C 0.8429(7) 1.1851(3) 0.3343(3) 0.0314(14) Uani 1 1 d . . .
H3A H 0.9064 1.2034 0.3692 0.038 Uiso 1 1 calc R A .
H3B H 0.7894 1.2335 0.3182 0.038 Uiso 1 1 calc R . .
C4 C 0.6681(7) 1.1438(3) 0.4134(3) 0.0265(12) Uani 1 1 d . . .
H4A H 0.7391 1.1574 0.4474 0.032 Uiso 1 1 calc R A .
C5 C 0.5815(7) 1.0691(3) 0.4336(3) 0.0250(13) Uani 1 1 d . A .
H5 H 0.5111 1.0549 0.3995 0.030 Uiso 1 1 calc R . .
C6 C 0.5016(8) 1.0847(4) 0.4953(3) 0.0327(14) Uani 1 1 d . . .
H6A H 0.5712 1.0944 0.5300 0.039 Uiso 1 1 calc R A .
H6B H 0.4435 1.0356 0.5064 0.039 Uiso 1 1 calc R . .
C7 C 0.4038(8) 1.1597(4) 0.4881(3) 0.0420(18) Uani 1 1 d . A .
H7A H 0.3579 1.1723 0.5293 0.050 Uiso 1 1 calc R . .
H7B H 0.3270 1.1472 0.4571 0.050 Uiso 1 1 calc R . .
C8 C 0.4892(9) 1.2352(4) 0.4654(3) 0.0455(19) Uani 1 1 d . . .
H8A H 0.4229 1.2822 0.4590 0.055 Uiso 1 1 calc R A .
H8B H 0.5596 1.2510 0.4984 0.055 Uiso 1 1 calc R . .
C9 C 0.5671(8) 1.2172(4) 0.4042(3) 0.0371(16) Uani 1 1 d . A .
H9A H 0.6228 1.2663 0.3910 0.045 Uiso 1 1 calc R . .
H9B H 0.4967 1.2046 0.3704 0.045 Uiso 1 1 calc R . .
C10A C 0.6583(13) 0.9290(5) 0.4735(5) 0.032(2) Uani 0.693(16) 1 d PU A 1
H10A H 0.5961 0.9400 0.5106 0.038 Uiso 0.693(16) 1 calc PR A 1
H10B H 0.7490 0.9039 0.4885 0.038 Uiso 0.693(16) 1 calc PR A 1
C11A C 0.5824(12) 0.8717(5) 0.4261(4) 0.029(3) Uani 0.693(16) 1 d P A 1
H11A H 0.5620 0.8179 0.4463 0.035 Uiso 0.693(16) 1 calc PR A 1
H11B H 0.4904 0.8965 0.4125 0.035 Uiso 0.693(16) 1 calc PR A 1
C10B C 0.582(2) 0.9222(11) 0.4486(10) 0.025(5) Uani 0.307(16) 1 d P A 2
H10C H 0.5553 0.9149 0.4937 0.029 Uiso 0.307(16) 1 calc PR A 2
H10D H 0.4928 0.9281 0.4233 0.029 Uiso 0.307(16) 1 calc PR A 2
C11B C 0.666(3) 0.8531(12) 0.4263(9) 0.025(5) Uani 0.307(16) 1 d PU A 2
H11C H 0.7619 0.8534 0.4468 0.030 Uiso 0.307(16) 1 calc PR A 2
H11D H 0.6178 0.8005 0.4367 0.030 Uiso 0.307(16) 1 calc PR A 2
C12 C 0.6346(9) 0.7948(4) 0.3305(4) 0.0473(19) Uani 1 1 d . . .
H12A H 0.5486 0.7689 0.3483 0.071 Uiso 1 1 calc R A .
H12B H 0.7117 0.7539 0.3275 0.071 Uiso 1 1 calc R . .
H12C H 0.6130 0.8163 0.2882 0.071 Uiso 1 1 calc R . .
C13 C 0.8074(8) 0.8281(4) 0.1535(4) 0.0457(18) Uani 1 1 d . . .
H13A H 0.7069 0.8183 0.1421 0.069 Uiso 1 1 calc R A .
H13B H 0.8330 0.7940 0.1901 0.069 Uiso 1 1 calc R . .
H13C H 0.8691 0.8138 0.1175 0.069 Uiso 1 1 calc R . .
C14 C 1.0292(10) 0.9587(6) 0.1733(4) 0.068(3) Uani 1 1 d . . .
H14A H 1.0685 0.9482 0.2157 0.102 Uiso 1 1 calc R A .
H14B H 1.0475 1.0162 0.1615 0.102 Uiso 1 1 calc R . .
H14C H 1.0752 0.9219 0.1426 0.102 Uiso 1 1 calc R . .
C15 C 0.4502(7) 0.9248(5) 0.1874(3) 0.0413(16) Uani 1 1 d . . .
H15A H 0.4658 0.8673 0.2000 0.062 Uiso 1 1 calc R A .
H15B H 0.4748 0.9315 0.1425 0.062 Uiso 1 1 calc R . .
H15C H 0.3492 0.9393 0.1939 0.062 Uiso 1 1 calc R . .
C16 C 0.5268(8) 1.1017(4) 0.2092(4) 0.0440(18) Uani 1 1 d . . .
H16A H 0.5583 1.1083 0.1652 0.066 Uiso 1 1 calc R A .
H16B H 0.5781 1.1410 0.2362 0.066 Uiso 1 1 calc R . .
H16C H 0.4234 1.1121 0.2120 0.066 Uiso 1 1 calc R . .
C17A C 1.1474(16) 0.8806(7) 0.5249(5) 0.047(3) Uani 0.693(16) 1 d PU A 1
H17A H 1.0577 0.8548 0.5388 0.070 Uiso 0.693(16) 1 calc PR A 1
H17B H 1.1891 0.9119 0.5600 0.070 Uiso 0.693(16) 1 calc PR A 1
H17C H 1.2149 0.8378 0.5113 0.070 Uiso 0.693(16) 1 calc PR A 1
C17B C 1.070(3) 0.8831(13) 0.5365(11) 0.037(6) Uani 0.307(16) 1 d PU A 2
H17D H 0.9672 0.8829 0.5451 0.055 Uiso 0.307(16) 1 calc PR A 2
H17E H 1.1214 0.9071 0.5727 0.055 Uiso 0.307(16) 1 calc PR A 2
H17F H 1.1035 0.8264 0.5299 0.055 Uiso 0.307(16) 1 calc PR A 2
C18 C 1.0340(9) 1.0489(4) 0.4865(3) 0.0435(18) Uani 1 1 d . . .
H18A H 0.9487 1.0378 0.5123 0.065 Uiso 1 1 calc R A .
H18B H 1.0074 1.0832 0.4501 0.065 Uiso 1 1 calc R . .
H18C H 1.1055 1.0780 0.5123 0.065 Uiso 1 1 calc R . .
C19 C 0.9961(13) 0.7273(4) 0.4050(5) 0.080(3) Uani 1 1 d . . .
H19A H 0.8989 0.7344 0.4219 0.120 Uiso 1 1 calc R A .
H19B H 1.0632 0.7183 0.4401 0.120 Uiso 1 1 calc R . .
H19C H 0.9982 0.6796 0.3765 0.120 Uiso 1 1 calc R . .
C20 C 1.2356(10) 0.8072(6) 0.3325(5) 0.072(3) Uani 1 1 d . . .
H20A H 1.3005 0.8054 0.3690 0.108 Uiso 1 1 calc R A .
H20B H 1.2626 0.8531 0.3047 0.108 Uiso 1 1 calc R . .
H20C H 1.2423 0.7553 0.3089 0.108 Uiso 1 1 calc R . .

loop_
_atom_site_aniso_label
_atom_site_aniso_U_11
_atom_site_aniso_U_22
_atom_site_aniso_U_33
_atom_site_aniso_U_23
_atom_site_aniso_U_13
_atom_site_aniso_U_12
Ca1 0.0238(6) 0.0166(5) 0.0261(6) 0.0009(4) -0.0035(5) -0.0002(4)
Si1 0.0352(10) 0.0299(9) 0.0478(11) 0.0043(8) 0.0100(9) 0.0048(8)
Si2 0.0276(9) 0.0247(8) 0.0251(8) 0.0026(6) -0.0075(7) 0.0009(7)
Si3 0.0398(11) 0.0270(8) 0.0319(10) -0.0056(7) -0.0113(8) 0.0071(7)
Si4 0.0491(12) 0.0267(8) 0.0333(10) -0.0075(7) -0.0159(9) 0.0123(8)
O1 0.027(2) 0.030(2) 0.050(3) 0.014(2) -0.006(2) -0.0038(19)
O2 0.041(3) 0.0177(18) 0.020(2) -0.0017(15) 0.0006(19) -0.0047(17)
O3 0.062(3) 0.0169(19) 0.051(3) 0.0147(18) 0.027(3) 0.013(2)
O4 0.055(3) 0.024(2) 0.044(3) 0.0030(19) -0.005(3) -0.019(2)
N2 0.024(3) 0.020(2) 0.026(3) -0.0017(19) -0.004(2) 0.0068(19)
N1 0.026(3) 0.021(2) 0.041(3) 0.000(2) -0.003(2) 0.001(2)
C1 0.037(4) 0.053(4) 0.065(5) 0.015(4) 0.009(4) -0.003(4)
C2 0.046(4) 0.027(3) 0.039(4) 0.008(3) 0.002(3) -0.007(3)
C3 0.038(4) 0.022(3) 0.034(3) 0.003(2) -0.004(3) -0.005(3)
C4 0.030(3) 0.021(3) 0.029(3) -0.005(2) 0.001(3) 0.003(3)
C5 0.034(4) 0.016(3) 0.025(3) -0.009(2) -0.004(3) -0.001(2)
C6 0.044(4) 0.027(3) 0.028(3) -0.013(3) 0.007(3) 0.000(3)
C7 0.050(5) 0.042(4) 0.034(4) -0.019(3) 0.001(3) 0.010(3)
C8 0.060(5) 0.033(3) 0.043(4) -0.015(3) -0.009(4) 0.020(3)
C9 0.043(4) 0.024(3) 0.044(4) -0.002(3) -0.005(3) 0.013(3)
C10A 0.032(3) 0.032(3) 0.032(3) 0.0003(10) -0.0002(10) -0.0002(10)
C11A 0.030(6) 0.021(5) 0.036(5) 0.004(4) -0.005(4) -0.008(4)
C10B 0.026(12) 0.020(9) 0.028(11) -0.020(8) 0.009(9) -0.006(8)
C11B 0.025(5) 0.025(5) 0.025(5) -0.0001(10) -0.0002(10) -0.0001(10)
C12 0.055(5) 0.042(4) 0.045(4) -0.005(3) -0.005(4) -0.015(3)
C13 0.044(5) 0.047(4) 0.046(4) -0.021(3) -0.001(4) 0.012(3)
C14 0.076(7) 0.073(6) 0.056(5) -0.010(4) -0.007(5) 0.010(5)
C15 0.023(3) 0.060(4) 0.041(4) 0.002(3) -0.006(3) -0.005(3)
C16 0.039(4) 0.046(4) 0.047(4) 0.013(3) -0.005(3) 0.006(3)
C17A 0.047(3) 0.047(3) 0.046(3) 0.0001(10) -0.0010(10) 0.0005(10)
C17B 0.037(6) 0.037(6) 0.037(6) 0.0000(10) -0.0001(10) -0.0001(10)
C18 0.054(5) 0.038(4) 0.038(4) -0.012(3) -0.007(3) -0.001(3)
C19 0.129(10) 0.026(4) 0.085(7) 0.000(4) -0.045(7) 0.001(5)
C20 0.058(6) 0.080(6) 0.078(7) -0.028(5) -0.002(5) 0.034(5)

loop_
_atom_type_symbol
_atom_type_description
_atom_type_scat_dispersion_real
_atom_type_scat_dispersion_imag
_atom_type_scat_source
C C 0.0033 0.0016 'International Tables Vol C Tables 4.2.6.8 and 6.1.1.4'
H H 0.0000 0.0000 'International Tables Vol C Tables 4.2.6.8 and 6.1.1.4'
N N 0.0061 0.0033 'International Tables Vol C Tables 4.2.6.8 and 6.1.1.4'
O O 0.0106 0.0060 'International Tables Vol C Tables 4.2.6.8 and 6.1.1.4'
Si Si 0.0817 0.0704 'International Tables Vol C Tables 4.2.6.8 and 6.1.1.4'
Ca Ca 0.2262 0.3064 'International Tables Vol C Tables 4.2.6.8 and 6.1.1.4'

loop_
_geom_angle_atom_site_label_1
_geom_angle_atom_site_label_2
_geom_angle_atom_site_label_3
_geom_angle
N2 Ca1 N1 134.36(17)
N2 Ca1 O1 87.39(16)
N1 Ca1 O1 89.91(17)
N2 Ca1 O4 87.89(17)
N1 Ca1 O4 88.38(17)
O1 Ca1 O4 171.55(18)
N2 Ca1 O3 94.69(17)
N1 Ca1 O3 125.52(19)
O1 Ca1 O3 119.23(16)
O4 Ca1 O3 68.17(16)
N2 Ca1 O2 127.70(15)
N1 Ca1 O2 92.19(15)
O1 Ca1 O2 67.05(14)
O4 Ca1 O2 121.28(17)
O3 Ca1 O2 64.41(13)
N2 Ca1 C11B 78.1(5)
N1 Ca1 C11B 108.8(4)
O1 Ca1 C11B 161.2(5)
O4 Ca1 C11B 21.3(4)
O3 Ca1 C11B 51.3(4)
O2 Ca1 C11B 112.9(4)
N2 Ca1 C2 112.25(19)
N1 Ca1 C2 76.84(17)
O1 Ca1 C2 25.51(17)
O4 Ca1 C2 159.82(19)
O3 Ca1 C2 109.45(16)
O2 Ca1 C2 47.13(16)
C11B Ca1 C2 160.0(4)
N2 Ca1 Si4 29.31(12)
N1 Ca1 Si4 106.78(13)
O1 Ca1 Si4 97.72(12)
O4 Ca1 Si4 74.89(14)
O3 Ca1 Si4 112.65(11)
O2 Ca1 Si4 155.97(11)
C11B Ca1 Si4 75.3(5)
C2 Ca1 Si4 122.27(15)
N2 Ca1 Si2 156.04(12)
N1 Ca1 Si2 27.67(13)
O1 Ca1 Si2 103.83(11)
O4 Ca1 Si2 78.13(13)
O3 Ca1 Si2 97.96(14)
O2 Ca1 Si2 76.24(10)
C11B Ca1 Si2 94.1(5)
C2 Ca1 Si2 82.51(14)
Si4 Ca1 Si2 126.88(5)
N2 Ca1 Si3 22.23(11)
N1 Ca1 Si3 152.06(13)
O1 Ca1 Si3 77.85(11)
O4 Ca1 Si3 100.05(13)
O3 Ca1 Si3 82.10(13)
O2 Ca1 Si3 105.54(10)
C11B Ca1 Si3 84.3(5)
C2 Ca1 Si3 99.39(14)
Si4 Ca1 Si3 51.47(5)
Si2 Ca1 Si3 177.98(5)
N2 Ca1 Si1 113.70(13)
N1 Ca1 Si1 22.20(13)
O1 Ca1 Si1 79.54(12)
O4 Ca1 Si1 95.98(12)
O3 Ca1 Si1 147.37(14)
O2 Ca1 Si1 105.71(10)
C11B Ca1 Si1 117.2(4)
C2 Ca1 Si1 75.43(13)
Si4 Ca1 Si1 88.66(5)
Si2 Ca1 Si1 49.85(5)
Si3 Ca1 Si1 129.87(6)
N1 Si1 C14 117.4(3)
N1 Si1 C13 113.6(3)
C14 Si1 C13 106.6(4)
C14 Si1 Ca1 89.1(3)
C13 Si1 Ca1 112.8(3)
N1 Si1 H1 112(3)
C14 Si1 H1 90(3)
C13 Si1 H1 115(3)
Ca1 Si1 H1 130(2)
N1 Si2 C15 116.0(3)
N1 Si2 C16 114.9(3)
C15 Si2 C16 106.0(3)
C15 Si2 Ca1 138.4(2)
C16 Si2 Ca1 115.3(2)
N1 Si2 H2 108(2)
C15 Si2 H2 108(2)
C16 Si2 H2 104(2)
Ca1 Si2 H2 68(2)
N2 Si3 C17A 116.6(4)
N2 Si3 C18 111.8(3)
C17A Si3 C18 110.8(4)
N2 Si3 C17B 108.8(7)
C18 Si3 C17B 97.5(8)
C17A Si3 Ca1 136.5(4)
C18 Si3 Ca1 80.6(2)
C17B Si3 Ca1 118.9(8)
N2 Si3 H3 107(2)
C17A Si3 H3 103(2)
C18 Si3 H3 106(2)
C17B Si3 H3 125(2)
Ca1 Si3 H3 114(2)
N2 Si4 C20 116.0(4)
N2 Si4 C19 115.2(4)
C20 Si4 C19 107.7(5)
C20 Si4 Ca1 130.9(3)
C19 Si4 Ca1 121.4(4)
N2 Si4 H4 110(3)
C20 Si4 H4 108(3)
C19 Si4 H4 98(3)
Ca1 Si4 H4 67(3)
C1 O1 C2 116.8(5)
C1 O1 Ca1 135.1(4)
C2 O1 Ca1 108.1(4)
C4 O2 C3 114.5(4)
C4 O2 Ca1 118.9(3)
C3 O2 Ca1 114.6(3)
C10A O3 C5 122.9(6)
C5 O3 C10B 101.6(8)
C10A O3 Ca1 111.4(4)
C5 O3 Ca1 115.0(3)
C10B O3 Ca1 106.1(6)
C11B O4 C12 119.3(10)
C12 O4 C11A 112.9(6)
C11B O4 Ca1 111.1(11)
C12 O4 Ca1 128.0(4)
C11A O4 Ca1 115.8(4)
Si4 N2 Si3 125.5(3)
Si4 N2 Ca1 107.9(2)
Si3 N2 Ca1 126.3(2)
Si2 N1 Si1 122.4(3)
Si2 N1 Ca1 111.4(3)
Si1 N1 Ca1 126.1(3)
O1 C1 H1A 109.5
O1 C1 H1B 109.5
H1A C1 H1B 109.5
O1 C1 H1C 109.5
H1A C1 H1C 109.5
H1B C1 H1C 109.5
O1 C2 C3 107.6(5)
C3 C2 Ca1 84.9(3)
O1 C2 H2A 110.2
C3 C2 H2A 110.2
Ca1 C2 H2A 81.7
O1 C2 H2B 110.2
C3 C2 H2B 110.2
Ca1 C2 H2B 156.3
H2A C2 H2B 108.5
O2 C3 C2 107.1(5)
O2 C3 H3A 110.3
C2 C3 H3A 110.3
O2 C3 H3B 110.3
C2 C3 H3B 110.3
H3A C3 H3B 108.6
O2 C4 C5 107.5(4)
O2 C4 C9 112.9(5)
C5 C4 C9 109.2(6)
O2 C4 H4A 109.1
C5 C4 H4A 109.1
C9 C4 H4A 109.1
O3 C5 C4 104.8(5)
O3 C5 C6 112.1(5)
C4 C5 C6 111.6(4)
O3 C5 H5 109.4
C4 C5 H5 109.4
C6 C5 H5 109.4
C5 C6 C7 109.8(5)
C5 C6 H6A 109.7
C7 C6 H6A 109.7
C5 C6 H6B 109.7
C7 C6 H6B 109.7
H6A C6 H6B 108.2
C6 C7 C8 110.9(6)
C6 C7 H7A 109.5
C8 C7 H7A 109.5
C6 C7 H7B 109.5
C8 C7 H7B 109.5
H7A C7 H7B 108.1
C9 C8 C7 111.2(5)
C9 C8 H8A 109.4
C7 C8 H8A 109.4
C9 C8 H8B 109.4
C7 C8 H8B 109.4
H8A C8 H8B 108.0
C8 C9 C4 109.7(5)
C8 C9 H9A 109.7
C4 C9 H9A 109.7
C8 C9 H9B 109.7
C4 C9 H9B 109.7
H9A C9 H9B 108.2
O3 C10A C11A 105.5(7)
O3 C10A H10A 110.6
C11A C10A H10A 110.6
O3 C10A H10B 110.6
C11A C10A H10B 110.6
H10A C10A H10B 108.8
O4 C11A C10A 108.3(8)
O4 C11A H11A 110.0
C10A C11A H11A 110.0
O4 C11A H11B 110.0
C10A C11A H11B 110.0
H11A C11A H11B 108.4
C11B C10B O3 104.9(15)
C11B C10B H10C 110.8
O3 C10B H10C 110.8
C11B C10B H10D 110.8
O3 C10B H10D 110.8
H10C C10B H10D 108.8
O4 C11B C10B 107.6(19)
O4 C11B Ca1 47.6(8)
C10B C11B Ca1 87.2(11)
O4 C11B H11C 110.2
C10B C11B H11C 110.2
Ca1 C11B H11C 78.4
O4 C11B H11D 110.2
C10B C11B H11D 110.2
Ca1 C11B H11D 156.5
H11C C11B H11D 108.5
O4 C12 H12A 109.5
O4 C12 H12B 109.5
H12A C12 H12B 109.5
O4 C12 H12C 109.5
H12A C12 H12C 109.5
H12B C12 H12C 109.5
Si1 C13 H13A 109.5
Si1 C13 H13B 109.5
H13A C13 H13B 109.5
Si1 C13 H13C 109.5
H13A C13 H13C 109.5
H13B C13 H13C 109.5
Si1 C14 H14A 109.5
Si1 C14 H14B 109.5
H14A C14 H14B 109.5
Si1 C14 H14C 109.5
H14A C14 H14C 109.5
H14B C14 H14C 109.5
Si2 C15 H15A 109.5
Si2 C15 H15B 109.5
H15A C15 H15B 109.5
Si2 C15 H15C 109.5
H15A C15 H15C 109.5
H15B C15 H15C 109.5
Si2 C16 H16A 109.5
Si2 C16 H16B 109.5
H16A C16 H16B 109.5
Si2 C16 H16C 109.5
H16A C16 H16C 109.5
H16B C16 H16C 109.5
Si3 C17A H17A 109.5
Si3 C17A H17B 109.5
Si3 C17A H17C 109.5
Si3 C17B H17D 109.5
Si3 C17B H17E 109.5
H17D C17B H17E 109.5
Si3 C17B H17F 109.5
H17D C17B H17F 109.5
H17E C17B H17F 109.5
Si3 C18 H18A 109.5
Si3 C18 H18B 109.5
H18A C18 H18B 109.5
Si3 C18 H18C 109.5
H18A C18 H18C 109.5
H18B C18 H18C 109.5
Si4 C19 H19A 109.5
Si4 C19 H19B 109.5
H19A C19 H19B 109.5
Si4 C19 H19C 109.5
H19A C19 H19C 109.5
H19B C19 H19C 109.5
Si4 C20 H20A 109.5
Si4 C20 H20B 109.5
H20A C20 H20B 109.5
Si4 C20 H20C 109.5
H20A C20 H20C 109.5
H20B C20 H20C 109.5

loop_
_geom_bond_atom_site_label_1
_geom_bond_atom_site_label_2
_geom_bond_distance
Ca1 N2 2.323(5)
Ca1 N1 2.356(5)
Ca1 O1 2.426(4)
Ca1 O4 2.427(4)
Ca1 O3 2.471(5)
Ca1 O2 2.510(4)
Ca1 C11B 3.07(2)
Ca1 C2 3.184(6)
Ca1 Si4 3.256(2)
Ca1 Si2 3.349(2)
Ca1 Si3 3.585(2)
Ca1 Si1 3.623(2)
Si1 N1 1.694(6)
Si1 C14 1.858(10)
Si1 C13 1.871(7)
Si1 H1 1.49(6)
Si2 N1 1.670(5)
Si2 C15 1.869(7)
Si2 C16 1.877(7)
Si2 H2 1.45(6)
Si3 N2 1.683(5)
Si3 C17A 1.842(11)
Si3 C18 1.847(7)
Si3 C17B 2.02(2)
Si3 H3 1.58(7)
Si4 N2 1.675(5)
Si4 C20 1.847(9)
Si4 C19 1.869(9)
Si4 H4 1.48(7)
O1 C1 1.394(9)
O1 C2 1.443(8)
O2 C4 1.429(7)
O2 C3 1.457(7)
O3 C10A 1.425(9)
O3 C5 1.452(7)
O3 C10B 1.646(18)
O4 C11B 1.194(19)
O4 C12 1.409(8)
O4 C11A 1.494(11)
C1 H1A 0.9800
C1 H1B 0.9800
C1 H1C 0.9800
C2 C3 1.476(9)
C2 H2A 0.9900
C2 H2B 0.9900
C3 H3A 0.9900
C3 H3B 0.9900
C4 C5 1.516(8)
C4 C9 1.530(8)
C4 H4A 1.0000
C5 C6 1.521(8)
C5 H5 1.0000
C6 C7 1.529(9)
C6 H6A 0.9900
C6 H6B 0.9900
C7 C8 1.536(10)
C7 H7A 0.9900
C7 H7B 0.9900
C8 C9 1.510(9)
C8 H8A 0.9900
C8 H8B 0.9900
C9 H9A 0.9900
C9 H9B 0.9900
C10A C11A 1.537(14)
C10A H10A 0.9900
C10A H10B 0.9900
C11A H11A 0.9900
C11A H11B 0.9900
C10B C11B 1.45(3)
C10B H10C 0.9900
C10B H10D 0.9900
C11B H11C 0.9900
C11B H11D 0.9900
C12 H12A 0.9800
C12 H12B 0.9800
C12 H12C 0.9800
C13 H13A 0.9800
C13 H13B 0.9800
C13 H13C 0.9800
C14 H14A 0.9800
C14 H14B 0.9800
C14 H14C 0.9800
C15 H15A 0.9800
C15 H15B 0.9800
C15 H15C 0.9800
C16 H16A 0.9800
C16 H16B 0.9800
C16 H16C 0.9800
C17A H17A 0.9800
C17A H17B 0.9800
C17A H17C 0.9800
C17B H17D 0.9800
C17B H17E 0.9800
C17B H17F 0.9800
C18 H18A 0.9800
C18 H18B 0.9800
C18 H18C 0.9800
C19 H19A 0.9800
C19 H19B 0.9800
C19 H19C 0.9800
C20 H20A 0.9800
C20 H20B 0.9800
C20 H20C 0.9800

loop_
_geom_torsion_atom_site_label_1
_geom_torsion_atom_site_label_2
_geom_torsion_atom_site_label_3
_geom_torsion_atom_site_label_4
_geom_torsion
N2 Ca1 Si1 N1 160.9(3)
O1 Ca1 Si1 N1 -116.6(3)
O4 Ca1 Si1 N1 70.6(3)
O3 Ca1 Si1 N1 12.6(4)
O2 Ca1 Si1 N1 -54.3(3)
C11B Ca1 Si1 N1 72.6(6)
C2 Ca1 Si1 N1 -90.8(3)
Si4 Ca1 Si1 N1 145.3(3)
Si2 Ca1 Si1 N1 1.7(3)
Si3 Ca1 Si1 N1 179.0(3)
N2 Ca1 Si1 C14 -45.0(3)
N1 Ca1 Si1 C14 154.0(4)
O1 Ca1 Si1 C14 37.4(3)
O4 Ca1 Si1 C14 -135.4(3)
O3 Ca1 Si1 C14 166.6(3)
O2 Ca1 Si1 C14 99.8(3)
C11B Ca1 Si1 C14 -133.4(6)
C2 Ca1 Si1 C14 63.2(3)
Si4 Ca1 Si1 C14 -60.7(3)
Si2 Ca1 Si1 C14 155.7(3)
Si3 Ca1 Si1 C14 -26.9(3)
N2 Ca1 Si1 C13 62.6(3)
N1 Ca1 Si1 C13 -98.4(4)
O1 Ca1 Si1 C13 145.0(3)
O4 Ca1 Si1 C13 -27.7(3)
O3 Ca1 Si1 C13 -85.7(3)
O2 Ca1 Si1 C13 -152.6(3)
C11B Ca1 Si1 C13 -25.8(6)
C2 Ca1 Si1 C13 170.8(3)
Si4 Ca1 Si1 C13 46.9(3)
Si2 Ca1 Si1 C13 -96.7(3)
Si3 Ca1 Si1 C13 80.7(3)
N2 Ca1 Si2 N1 -54.2(4)
O1 Ca1 Si2 N1 61.8(3)
O4 Ca1 Si2 N1 -109.8(3)
O3 Ca1 Si2 N1 -175.4(3)
O2 Ca1 Si2 N1 123.5(3)
C11B Ca1 Si2 N1 -123.9(5)
C2 Ca1 Si2 N1 75.9(3)
Si4 Ca1 Si2 N1 -49.2(3)
Si1 Ca1 Si2 N1 -1.3(2)
N2 Ca1 Si2 C15 18.7(5)
N1 Ca1 Si2 C15 73.0(4)
O1 Ca1 Si2 C15 134.7(4)
O4 Ca1 Si2 C15 -36.8(4)
O3 Ca1 Si2 C15 -102.4(4)
O2 Ca1 Si2 C15 -163.5(4)
C11B Ca1 Si2 C15 -50.9(5)
C2 Ca1 Si2 C15 148.9(4)
Si4 Ca1 Si2 C15 23.8(4)
Si1 Ca1 Si2 C15 71.6(3)
N2 Ca1 Si2 C16 -153.7(4)
N1 Ca1 Si2 C16 -99.5(4)
O1 Ca1 Si2 C16 -37.7(3)
O4 Ca1 Si2 C16 150.7(3)
O3 Ca1 Si2 C16 85.1(3)
O2 Ca1 Si2 C16 24.0(3)
C11B Ca1 Si2 C16 136.6(5)
C2 Ca1 Si2 C16 -23.6(3)
Si4 Ca1 Si2 C16 -148.7(3)
Si1 Ca1 Si2 C16 -100.9(3)
N1 Ca1 Si3 N2 -48.0(4)
O1 Ca1 Si3 N2 -113.8(4)
O4 Ca1 Si3 N2 57.8(4)
O3 Ca1 Si3 N2 123.9(3)
O2 Ca1 Si3 N2 -175.5(4)
C11B Ca1 Si3 N2 72.2(5)
C2 Ca1 Si3 N2 -127.6(4)
Si4 Ca1 Si3 N2 -3.5(3)
Si1 Ca1 Si3 N2 -48.8(3)
N2 Ca1 Si3 C17A -61.8(7)
N1 Ca1 Si3 C17A -109.8(6)
O1 Ca1 Si3 C17A -175.6(6)
O4 Ca1 Si3 C17A -3.9(6)
O3 Ca1 Si3 C17A 62.1(6)
O2 Ca1 Si3 C17A 122.7(6)
C11B Ca1 Si3 C17A 10.5(7)
C2 Ca1 Si3 C17A 170.6(6)
Si4 Ca1 Si3 C17A -65.3(6)
Si1 Ca1 Si3 C17A -110.5(6)
N2 Ca1 Si3 C18 -172.2(4)
N1 Ca1 Si3 C18 139.8(4)
O1 Ca1 Si3 C18 73.9(3)
O4 Ca1 Si3 C18 -114.4(3)
O3 Ca1 Si3 C18 -48.4(3)
O2 Ca1 Si3 C18 12.2(3)
C11B Ca1 Si3 C18 -100.0(5)
C2 Ca1 Si3 C18 60.2(3)
Si4 Ca1 Si3 C18 -175.8(3)
Si1 Ca1 Si3 C18 139.0(3)
N2 Ca1 Si3 C17B -78.8(8)
N1 Ca1 Si3 C17B -126.8(8)
O1 Ca1 Si3 C17B 167.4(8)
O4 Ca1 Si3 C17B -20.9(8)
O3 Ca1 Si3 C17B 45.1(8)
O2 Ca1 Si3 C17B 105.7(8)
C11B Ca1 Si3 C17B -6.5(9)
C2 Ca1 Si3 C17B 153.6(8)
Si4 Ca1 Si3 C17B -82.3(8)
Si1 Ca1 Si3 C17B -127.5(8)
N1 Ca1 Si4 N2 162.7(3)
O1 Ca1 Si4 N2 70.4(3)
O4 Ca1 Si4 N2 -113.8(3)
O3 Ca1 Si4 N2 -55.8(3)
O2 Ca1 Si4 N2 21.9(4)
C11B Ca1 Si4 N2 -91.7(5)
C2 Ca1 Si4 N2 77.9(3)
Si2 Ca1 Si4 N2 -175.8(3)
Si3 Ca1 Si4 N2 2.7(3)
Si1 Ca1 Si4 N2 149.7(3)
N2 Ca1 Si4 C20 -85.3(5)
N1 Ca1 Si4 C20 77.4(4)
O1 Ca1 Si4 C20 -14.9(4)
O4 Ca1 Si4 C20 160.9(4)
O3 Ca1 Si4 C20 -141.1(4)
O2 Ca1 Si4 C20 -63.4(5)
C11B Ca1 Si4 C20 -177.0(6)
C2 Ca1 Si4 C20 -7.4(4)
Si2 Ca1 Si4 C20 98.9(4)
Si3 Ca1 Si4 C20 -82.6(4)
Si1 Ca1 Si4 C20 64.4(4)
N2 Ca1 Si4 C19 94.3(4)
N1 Ca1 Si4 C19 -103.0(4)
O1 Ca1 Si4 C19 164.7(3)
O4 Ca1 Si4 C19 -19.5(4)
O3 Ca1 Si4 C19 38.5(4)
O2 Ca1 Si4 C19 116.2(4)
C11B Ca1 Si4 C19 2.6(5)
C2 Ca1 Si4 C19 172.2(4)
Si2 Ca1 Si4 C19 -81.5(3)
Si3 Ca1 Si4 C19 97.0(3)
Si1 Ca1 Si4 C19 -116.0(3)
N2 Ca1 O1 C1 15.9(7)
N1 Ca1 O1 C1 -118.6(7)
O3 Ca1 O1 C1 109.8(7)
O2 Ca1 O1 C1 149.0(7)
C11B Ca1 O1 C1 55.1(16)
C2 Ca1 O1 C1 -176.9(9)
Si4 Ca1 O1 C1 -11.6(7)
Si2 Ca1 O1 C1 -142.7(7)
Si3 Ca1 O1 C1 36.1(7)
Si1 Ca1 O1 C1 -98.8(7)
N2 Ca1 O1 C2 -167.3(4)
N1 Ca1 O1 C2 58.3(4)
O3 Ca1 O1 C2 -73.4(4)
O2 Ca1 O1 C2 -34.1(4)
C11B Ca1 O1 C2 -128.0(14)
Si4 Ca1 O1 C2 165.2(4)
Si2 Ca1 O1 C2 34.2(4)
Si3 Ca1 O1 C2 -147.0(4)
Si1 Ca1 O1 C2 78.1(4)
N2 Ca1 O2 C4 -70.9(5)
N1 Ca1 O2 C4 133.0(4)
O1 Ca1 O2 C4 -138.0(4)
O4 Ca1 O2 C4 43.6(4)
O3 Ca1 O2 C4 4.3(4)
C11B Ca1 O2 C4 21.5(7)
C2 Ca1 O2 C4 -157.2(5)
Si4 Ca1 O2 C4 -84.3(5)
Si2 Ca1 O2 C4 110.2(4)
Si3 Ca1 O2 C4 -68.8(4)
Si1 Ca1 O2 C4 150.9(4)
N2 Ca1 O2 C3 69.8(4)
N1 Ca1 O2 C3 -86.2(4)
O1 Ca1 O2 C3 2.7(3)
O4 Ca1 O2 C3 -175.7(3)
O3 Ca1 O2 C3 145.0(4)
C11B Ca1 O2 C3 162.3(6)
C2 Ca1 O2 C3 -16.5(4)
Si4 Ca1 O2 C3 56.5(5)
Si2 Ca1 O2 C3 -109.0(4)
Si3 Ca1 O2 C3 71.9(4)
Si1 Ca1 O2 C3 -68.4(4)
N2 Ca1 O3 C10A -55.5(6)
N1 Ca1 O3 C10A 101.5(6)
O1 Ca1 O3 C10A -145.1(6)
O4 Ca1 O3 C10A 30.4(6)
O2 Ca1 O3 C10A 174.7(6)
C11B Ca1 O3 C10A 15.2(9)
C2 Ca1 O3 C10A -171.1(6)
Si4 Ca1 O3 C10A -31.5(6)
Si2 Ca1 O3 C10A 104.1(6)
Si3 Ca1 O3 C10A -73.8(6)
Si1 Ca1 O3 C10A 95.7(6)
N2 Ca1 O3 C5 158.8(4)
N1 Ca1 O3 C5 -44.2(4)
O1 Ca1 O3 C5 69.2(4)
O4 Ca1 O3 C5 -115.4(4)
O2 Ca1 O3 C5 28.9(3)
C11B Ca1 O3 C5 -130.5(8)
C2 Ca1 O3 C5 43.2(4)
Si4 Ca1 O3 C5 -177.2(3)
Si2 Ca1 O3 C5 -41.6(4)
Si3 Ca1 O3 C5 140.4(4)
Si1 Ca1 O3 C5 -50.0(5)
N2 Ca1 O3 C10B -89.8(9)
N1 Ca1 O3 C10B 67.2(9)
O1 Ca1 O3 C10B -179.4(9)
O4 Ca1 O3 C10B -3.9(9)
O2 Ca1 O3 C10B 140.4(9)
C11B Ca1 O3 C10B -19.1(11)
C2 Ca1 O3 C10B 154.6(9)
Si4 Ca1 O3 C10B -65.8(9)
Si2 Ca1 O3 C10B 69.8(9)
Si3 Ca1 O3 C10B -108.1(9)
Si1 Ca1 O3 C10B 61.4(9)
N2 Ca1 O4 C11B 61.6(14)
N1 Ca1 O4 C11B -163.9(14)
O3 Ca1 O4 C11B -34.3(14)
O2 Ca1 O4 C11B -72.3(14)
C2 Ca1 O4 C11B -121.4(14)
Si4 Ca1 O4 C11B 88.3(14)
Si2 Ca1 O4 C11B -138.0(14)
Si3 Ca1 O4 C11B 42.9(14)
Si1 Ca1 O4 C11B 175.2(14)
N2 Ca1 O4 C12 -103.8(6)
N1 Ca1 O4 C12 30.7(6)
O3 Ca1 O4 C12 160.3(6)
O2 Ca1 O4 C12 122.3(6)
C11B Ca1 O4 C12 -165.4(16)
C2 Ca1 O4 C12 73.2(8)
Si4 Ca1 O4 C12 -77.1(6)
Si2 Ca1 O4 C12 56.6(6)
Si3 Ca1 O4 C12 -122.5(6)
Si1 Ca1 O4 C12 9.8(6)
N2 Ca1 O4 C11A 98.5(5)
N1 Ca1 O4 C11A -127.0(5)
O3 Ca1 O4 C11A 2.6(5)
O2 Ca1 O4 C11A -35.4(6)
C11B Ca1 O4 C11A 36.9(12)
C2 Ca1 O4 C11A -84.5(7)
Si4 Ca1 O4 C11A 125.2(5)
Si2 Ca1 O4 C11A -101.1(5)
Si3 Ca1 O4 C11A 79.8(5)
Si1 Ca1 O4 C11A -147.9(5)
C20 Si4 N2 Si3 -51.4(6)
C19 Si4 N2 Si3 75.8(5)
Ca1 Si4 N2 Si3 -174.4(5)
C20 Si4 N2 Ca1 123.0(4)
C19 Si4 N2 Ca1 -109.8(4)
C17A Si3 N2 Si4 -49.3(7)
C18 Si3 N2 Si4 -178.3(4)
C17B Si3 N2 Si4 -71.7(9)
Ca1 Si3 N2 Si4 173.4(6)
C17A Si3 N2 Ca1 137.3(6)
C18 Si3 N2 Ca1 8.2(5)
C17B Si3 N2 Ca1 114.8(9)
N1 Ca1 N2 Si4 -23.5(4)
O1 Ca1 N2 Si4 -110.8(3)
O4 Ca1 N2 Si4 62.1(3)
O3 Ca1 N2 Si4 130.0(3)
O2 Ca1 N2 Si4 -168.9(2)
C11B Ca1 N2 Si4 81.2(4)
C2 Ca1 N2 Si4 -116.7(3)
Si2 Ca1 N2 Si4 8.3(5)
Si3 Ca1 N2 Si4 -174.4(5)
Si1 Ca1 N2 Si4 -33.5(3)
N1 Ca1 N2 Si3 150.9(3)
O1 Ca1 N2 Si3 63.5(3)
O4 Ca1 N2 Si3 -123.5(3)
O3 Ca1 N2 Si3 -55.6(3)
O2 Ca1 N2 Si3 5.4(4)
C11B Ca1 N2 Si3 -104.4(5)
C2 Ca1 N2 Si3 57.7(4)
Si4 Ca1 N2 Si3 174.4(5)
Si2 Ca1 N2 Si3 -177.34(15)
Si1 Ca1 N2 Si3 140.9(3)
C15 Si2 N1 Si1 42.3(5)
C16 Si2 N1 Si1 -82.0(4)
Ca1 Si2 N1 Si1 177.4(5)
C15 Si2 N1 Ca1 -135.1(3)
C16 Si2 N1 Ca1 100.6(3)
C14 Si1 N1 Si2 153.5(4)
C13 Si1 N1 Si2 -81.4(4)
Ca1 Si1 N1 Si2 -177.0(6)
C14 Si1 N1 Ca1 -29.5(5)
C13 Si1 N1 Ca1 95.6(4)
N2 Ca1 N1 Si2 152.6(2)
O1 Ca1 N1 Si2 -121.2(3)
O4 Ca1 N1 Si2 67.1(3)
O3 Ca1 N1 Si2 5.6(3)
O2 Ca1 N1 Si2 -54.2(2)
C11B Ca1 N1 Si2 61.0(5)
C2 Ca1 N1 Si2 -99.1(3)
Si4 Ca1 N1 Si2 140.8(2)
Si3 Ca1 N1 Si2 175.71(12)
Si1 Ca1 N1 Si2 177.3(5)
N2 Ca1 N1 Si1 -24.7(4)
O1 Ca1 N1 Si1 61.5(3)
O4 Ca1 N1 Si1 -110.2(3)
O3 Ca1 N1 Si1 -171.7(2)
O2 Ca1 N1 Si1 128.6(3)
C11B Ca1 N1 Si1 -116.3(5)
C2 Ca1 N1 Si1 83.6(3)
Si4 Ca1 N1 Si1 -36.5(3)
Si2 Ca1 N1 Si1 -177.3(5)
Si3 Ca1 N1 Si1 -1.6(5)
C1 O1 C2 C3 -118.1(7)
Ca1 O1 C2 C3 64.4(5)
C1 O1 C2 Ca1 177.5(7)
N2 Ca1 C2 O1 13.8(4)
N1 Ca1 C2 O1 -119.1(4)
O4 Ca1 C2 O1 -163.0(5)
O3 Ca1 C2 O1 117.5(4)
O2 Ca1 C2 O1 135.2(5)
C11B Ca1 C2 O1 131.9(14)
Si4 Ca1 C2 O1 -17.4(4)
Si2 Ca1 C2 O1 -146.6(4)
Si3 Ca1 C2 O1 32.7(4)
Si1 Ca1 C2 O1 -96.3(4)
N2 Ca1 C2 C3 -106.6(4)
N1 Ca1 C2 C3 120.5(4)
O1 Ca1 C2 C3 -120.4(6)
O4 Ca1 C2 C3 76.7(6)
O3 Ca1 C2 C3 -2.8(4)
O2 Ca1 C2 C3 14.8(3)
C11B Ca1 C2 C3 11.5(15)
Si4 Ca1 C2 C3 -137.8(3)
Si2 Ca1 C2 C3 93.0(4)
Si3 Ca1 C2 C3 -87.7(4)
Si1 Ca1 C2 C3 143.4(4)
C4 O2 C3 C2 170.5(5)
Ca1 O2 C3 C2 28.0(6)
O1 C2 C3 O2 -60.7(6)
Ca1 C2 C3 O2 -19.8(4)
C3 O2 C4 C5 -174.6(5)
Ca1 O2 C4 C5 -33.8(6)
C3 O2 C4 C9 64.9(7)
Ca1 O2 C4 C9 -154.3(4)
C10A O3 C5 C4 162.5(7)
C10B O3 C5 C4 -170.3(8)
Ca1 O3 C5 C4 -56.2(5)
C10A O3 C5 C6 41.2(9)
C10B O3 C5 C6 68.5(9)
Ca1 O3 C5 C6 -177.4(4)
O2 C4 C5 O3 56.0(6)
C9 C4 C5 O3 178.7(5)
O2 C4 C5 C6 177.5(5)
C9 C4 C5 C6 -59.7(7)
O3 C5 C6 C7 174.6(5)
C4 C5 C6 C7 57.4(7)
C5 C6 C7 C8 -54.7(7)
C6 C7 C8 C9 56.3(8)
C7 C8 C9 C4 -58.2(8)
O2 C4 C9 C8 178.9(5)
C5 C4 C9 C8 59.4(7)
C5 O3 C10A C11A 85.4(8)
C10B O3 C10A C11A 29.6(12)
Ca1 O3 C10A C11A -57.2(9)
C11B O4 C11A C10A 57.8(18)
C12 O4 C11A C10A 166.7(7)
Ca1 O4 C11A C10A -32.2(8)
O3 C10A C11A O4 58.1(9)
C10A O3 C10B C11B -70.5(18)
C5 O3 C10B C11B 154.6(14)
Ca1 O3 C10B C11B 34.0(17)
C12 O4 C11B C10B -124.1(14)
C11A O4 C11B C10B -36.1(15)
Ca1 O4 C11B C10B 69(2)
C12 O4 C11B Ca1 166.8(15)
C11A O4 C11B Ca1 -105.1(17)
O3 C10B C11B O4 -69(2)
O3 C10B C11B Ca1 -25.7(12)
N2 Ca1 C11B O4 -116.0(13)
N1 Ca1 C11B O4 17.1(15)
O1 Ca1 C11B O4 -156.2(7)
O3 Ca1 C11B O4 138.0(17)
O2 Ca1 C11B O4 117.9(12)
C2 Ca1 C11B O4 120.5(11)
Si4 Ca1 C11B O4 -86.0(13)
Si2 Ca1 C11B O4 41.1(13)
Si3 Ca1 C11B O4 -137.6(13)
Si1 Ca1 C11B O4 -5.3(16)
N2 Ca1 C11B C10B 127.0(14)
N1 Ca1 C11B C10B -99.9(13)
O1 Ca1 C11B C10B 87(2)
O4 Ca1 C11B C10B -117(2)
O3 Ca1 C11B C10B 21.0(11)
O2 Ca1 C11B C10B 0.9(15)
C2 Ca1 C11B C10B 4(2)
Si4 Ca1 C11B C10B 157.0(14)
Si2 Ca1 C11B C10B -75.9(13)
Si3 Ca1 C11B C10B 105.4(13)
Si1 Ca1 C11B C10B -122.3(12)
